data_2018268
loop_
_publ_author_name
'Lan, Shao-Min'
'Di, Wen-Jing'
'Shao, Zhi-Dong'
'Liang, Yun-Xiao'

_publ_section_title
;
 Two new transition metal inorganic--organic hybrid borates:
 [tris(2-aminoethoxy)trihydroxyhexaborato]cobalt(II) and its nickel(II)
 analogue
;
_journal_coeditor_code BM3109
_journal_issue 11
_journal_name_full 'Acta Crystallographica Section C'
_journal_page_first m338
_journal_page_last m341
_journal_paper_doi 10.1107/S0108270111041072
_journal_volume 67
_journal_year 2011
_chemical_formula_iupac '[Ni (C6 H21 B6 N3 O13)]'
_chemical_formula_moiety 'C6 H21 B6 Ni N3 O13'
_chemical_formula_sum 'C6 H21 B6 N3 Ni O13'
_chemical_formula_weight 466.83
_chemical_name_common
;
[tris(2-aminoethoxy)trihydroxyhexaborato]nickel(II)
;
_chemical_name_systematic
;
[1,5,9-tris(2-aminoethoxy)-3,7,11-trihydroxy-
3,7,11-tribora-1,5,9-triborata-2,4,6,8,10,12-hexaoxa-13-
oxoniatricyclo[7.3.1.0^5,13^]tridecane]nickel(II)
;
_space_group_IT_number 205
_symmetry_cell_setting cubic
_symmetry_space_group_name_Hall '-P 2ac 2ab 3'
_symmetry_space_group_name_H-M 'P a -3'
_atom_sites_solution_hydrogens geom
_atom_sites_solution_primary direct
_atom_sites_solution_secondary difmap
_audit_creation_method SHELXL-97
_cell_angle_alpha 90.00
_cell_angle_beta 90.00
_cell_angle_gamma 90.00
_cell_formula_units_Z 8
_cell_length_a 15.2217(18)
_cell_length_b 15.2217(18)
_cell_length_c 15.2217(18)
_cell_measurement_reflns_used 25821
_cell_measurement_temperature 293(2)
_cell_measurement_theta_max 25.01
_cell_measurement_theta_min 2.99
_cell_volume 3526.9(7)
_computing_cell_refinement 'RAPID-AUTO (Rigaku, 1998)'
_computing_data_collection 'RAPID-AUTO (Rigaku, 1998)'
_computing_data_reduction 'CrystalStructure (Rigaku/MSC, 2004)'
_computing_molecular_graphics 'SHELXTL (Sheldrick, 2008)'
_computing_publication_material 'SHELXL97 (Sheldrick, 2008)'
_computing_structure_refinement 'SHELXL97 (Sheldrick, 2008)'
_computing_structure_solution 'SHELXS97 (Sheldrick, 2008)'
_diffrn_ambient_temperature 293(2)
_diffrn_detector_area_resol_mean 0
_diffrn_measured_fraction_theta_full 0.998
_diffrn_measured_fraction_theta_max 0.998
_diffrn_measurement_device_type 'Rigaku R-AXIS RAPID'
_diffrn_measurement_method \w
_diffrn_radiation_monochromator graphite
_diffrn_radiation_source 'fine-focus sealed tube'
_diffrn_radiation_type MoK\a
_diffrn_radiation_wavelength 0.71073
_diffrn_reflns_av_R_equivalents 0.0754
_diffrn_reflns_av_sigmaI/netI 0.0206
_diffrn_reflns_limit_h_max 18
_diffrn_reflns_limit_h_min -18
_diffrn_reflns_limit_k_max 18
_diffrn_reflns_limit_k_min -18
_diffrn_reflns_limit_l_max 17
_diffrn_reflns_limit_l_min -18
_diffrn_reflns_number 25821
_diffrn_reflns_theta_full 25.01
_diffrn_reflns_theta_max 25.01
_diffrn_reflns_theta_min 2.99
_diffrn_standards_decay_% 0
_diffrn_standards_interval_count 0
_diffrn_standards_interval_time 0
_diffrn_standards_number 0
_exptl_absorpt_coefficient_mu 1.173
_exptl_absorpt_correction_T_max 0.849
_exptl_absorpt_correction_T_min 0.849
_exptl_absorpt_correction_type empirical
_exptl_absorpt_process_details '(ABSCOR; Higashi, 1995)'
_exptl_crystal_colour blue
_exptl_crystal_density_diffrn 1.758
_exptl_crystal_description block
_exptl_crystal_F_000 1920
_exptl_crystal_size_max 0.14
_exptl_crystal_size_mid 0.14
_exptl_crystal_size_min 0.14
_refine_diff_density_max 0.375
_refine_diff_density_min -0.503
_refine_ls_extinction_method none
_refine_ls_goodness_of_fit_ref 1.143
_refine_ls_hydrogen_treatment mixed
_refine_ls_matrix_type full
_refine_ls_number_parameters 91
_refine_ls_number_reflns 1042
_refine_ls_number_restraints 0
_refine_ls_restrained_S_all 1.143
_refine_ls_R_factor_all 0.0536
_refine_ls_R_factor_gt 0.0438
_refine_ls_shift/su_max 0.000
_refine_ls_shift/su_mean 0.000
_refine_ls_structure_factor_coef Fsqd
_refine_ls_weighting_details 'calc w=1/[\s^2^(Fo^2^)+(0.0353P)^2^+9.9478P] where P=(Fo^2^+2Fc^2^)/3'
_refine_ls_weighting_scheme calc
_refine_ls_wR_factor_gt 0.0921
_refine_ls_wR_factor_ref 0.1070
_reflns_number_gt 885
_reflns_number_total 1042
_reflns_threshold_expression I>2\s(I)
_cod_data_source_file bm3109.cif
_cod_data_source_block II
_cod_database_code 2018268
_cod_database_fobs_code 2018268

loop_
_symmetry_equiv_pos_as_xyz
'x, y, z'
'-x+1/2, -y, z+1/2'
'-x, y+1/2, -z+1/2'
'x+1/2, -y+1/2, -z'
'z, x, y'
'z+1/2, -x+1/2, -y'
'-z+1/2, -x, y+1/2'
'-z, x+1/2, -y+1/2'
'y, z, x'
'-y, z+1/2, -x+1/2'
'y+1/2, -z+1/2, -x'
'-y+1/2, -z, x+1/2'
'-x, -y, -z'
'x-1/2, y, -z-1/2'
'x, -y-1/2, z-1/2'
'-x-1/2, y-1/2, z'
'-z, -x, -y'
'-z-1/2, x-1/2, y'
'z-1/2, x, -y-1/2'
'z, -x-1/2, y-1/2'
'-y, -z, -x'
'y, -z-1/2, x-1/2'
'-y-1/2, z-1/2, x'
'y-1/2, z, -x-1/2'

loop_
_atom_site_type_symbol
_atom_site_label
_atom_site_fract_x
_atom_site_fract_y
_atom_site_fract_z
_atom_site_U_iso_or_equiv
_atom_site_adp_type
_atom_site_calc_flag
_atom_site_refinement_flags
_atom_site_occupancy
_atom_site_symmetry_multiplicity
Ni Ni1 0.13077(3) 0.13077(3) 0.13077(3) 0.0231(3) Uani d S 1 3
O O1 0.32601(16) 0.12309(15) 0.30443(15) 0.0239(6) Uani d . 1 1
O O2 0.26448(16) 0.11086(16) 0.15913(15) 0.0238(6) Uani d . 1 1
O O3 0.38667(15) 0.20905(16) 0.18920(16) 0.0245(6) Uani d . 1 1
O O4 0.31826(18) 0.10076(18) 0.45563(17) 0.0303(6) Uani d . 1 1
O O5 0.24183(14) 0.24183(14) 0.24183(14) 0.0182(9) Uani d S 1 3
B B1 0.3080(3) 0.1696(3) 0.2231(3) 0.0216(9) Uani d . 1 1
B B2 0.2828(3) 0.1388(3) 0.3823(3) 0.0218(8) Uani d . 1 1
N N1 0.1734(2) 0.1002(2) 0.0045(2) 0.0341(8) Uani d . 1 1
C C1 0.3090(3) 0.0726(3) 0.0856(2) 0.0313(9) Uani d . 1 1
C C2 0.2702(3) 0.1099(3) 0.0021(3) 0.0359(10) Uani d . 1 1
H H1C 0.3019 0.0093 0.0865 0.038 Uiso calc R 1 1
H H1D 0.3712 0.0859 0.0885 0.038 Uiso calc R 1 1
H H2A 0.2856 0.1715 -0.0033 0.043 Uiso calc R 1 1
H H2B 0.2937 0.0790 -0.0484 0.043 Uiso calc R 1 1
H H4 0.302(3) 0.119(3) 0.502(3) 0.043 Uiso d . 1 1
H H1A 0.1582 0.0448 -0.0091 0.041 Uiso calc R 1 1
H H1B 0.1484 0.1367 -0.0347 0.041 Uiso calc R 1 1

loop_
_atom_site_aniso_label
_atom_site_aniso_U_11
_atom_site_aniso_U_22
_atom_site_aniso_U_33
_atom_site_aniso_U_12
_atom_site_aniso_U_13
_atom_site_aniso_U_23
Ni1 0.0231(3) 0.0231(3) 0.0231(3) -0.00170(18) -0.00170(18) -0.00170(18)
O1 0.0275(13) 0.0247(13) 0.0194(12) 0.0053(10) -0.0015(10) 0.0034(10)
O2 0.0256(13) 0.0267(13) 0.0189(12) 0.0017(10) -0.0004(10) -0.0048(10)
O3 0.0188(12) 0.0249(13) 0.0298(14) 0.0004(10) 0.0039(10) 0.0046(11)
O4 0.0355(15) 0.0372(15) 0.0181(13) 0.0094(12) -0.0013(12) 0.0031(12)
O5 0.0182(9) 0.0182(9) 0.0182(9) 0.0011(10) 0.0011(10) 0.0011(10)
B1 0.0188(19) 0.022(2) 0.024(2) 0.0030(16) -0.0022(16) -0.0028(16)
B2 0.0214(19) 0.025(2) 0.019(2) -0.0014(16) 0.0009(16) -0.0032(16)
N1 0.040(2) 0.0354(19) 0.0267(17) 0.0030(15) -0.0058(15) 0.0002(14)
C1 0.030(2) 0.036(2) 0.028(2) 0.0088(17) 0.0017(16) -0.0098(17)
C2 0.037(2) 0.040(2) 0.030(2) -0.0005(19) 0.0052(18) -0.0021(18)

loop_
_atom_type_symbol
_atom_type_description
_atom_type_scat_dispersion_real
_atom_type_scat_dispersion_imag
_atom_type_scat_source
C C 0.0033 0.0016 'International Tables Vol C Tables 4.2.6.8 and 6.1.1.4'
H H 0.0000 0.0000 'International Tables Vol C Tables 4.2.6.8 and 6.1.1.4'
B B 0.0013 0.0007 'International Tables Vol C Tables 4.2.6.8 and 6.1.1.4'
N N 0.0061 0.0033 'International Tables Vol C Tables 4.2.6.8 and 6.1.1.4'
O O 0.0106 0.0060 'International Tables Vol C Tables 4.2.6.8 and 6.1.1.4'
Ni Ni 0.3393 1.1124 'International Tables Vol C Tables 4.2.6.8 and 6.1.1.4'

loop_
_geom_angle_atom_site_label_1
_geom_angle_atom_site_label_2
_geom_angle_atom_site_label_3
_geom_angle_site_symmetry_1
_geom_angle_site_symmetry_3
_geom_angle
_geom_angle_publ_flag
N1 Ni1 N1 . 5 98.72(12) ?
N1 Ni1 O2 9 . 91.09(11) yes
N1 Ni1 O2 5 5 81.68(11) yes
N1 Ni1 O2 9 5 169.98(12) yes
O2 Ni1 O2 9 . 88.30(9) yes
B1 O1 B2 . . 124.0(3) ?
B1 O5 B1 5 . 117.98(10) ?
B2 O3 B1 5 . 120.4(3) ?
C1 O2 B1 . . 123.3(3) ?
C1 O2 Ni1 . . 110.9(2) ?
B1 O2 Ni1 . . 118.8(2) ?
B2 O4 H4 . . 117(3) ?
O1 B1 O2 . . 110.5(3) yes
O1 B1 O5 . . 108.5(3) yes
O2 B1 O5 . . 105.3(3) yes
O3 B1 O1 . . 110.7(3) yes
O3 B1 O2 . . 113.0(3) yes
O3 B1 O5 . . 108.6(3) yes
O3 B2 O1 9 . 122.3(3) yes
O3 B2 O4 9 . 121.6(3) yes
O4 B2 O1 . . 116.1(3) yes
C2 N1 Ni1 . . 108.2(2) ?
C2 N1 H1A . . 110.1 ?
Ni1 N1 H1A . . 110.1 ?
C2 N1 H1B . . 110.1 ?
Ni1 N1 H1B . . 110.1 ?
H6 N1 H1B . . 108.4 ?
O2 C1 C2 . . 108.7(3) ?
O2 C1 H1C . . 110.0 ?
C2 C1 H1C . . 110.0 ?
O2 C1 H1D . . 110.0 ?
C2 C1 H1D . . 110.0 ?
H1 C1 H2D . . 108.3 ?
N1 C2 C1 . . 109.2(3) ?
N1 C2 H2A . . 109.8 ?
C1 C2 H2A . . 109.8 ?
N1 C2 H2B . . 109.8 ?
C1 C2 H2B . . 109.8 ?
H3 C2 H2B . . 108.3 ?

loop_
_geom_bond_atom_site_label_1
_geom_bond_atom_site_label_2
_geom_bond_site_symmetry_2
_geom_bond_distance
_geom_bond_publ_flag
Ni1 N1 . 2.081(3) ?
Ni1 O2 . 2.102(2) ?
O1 B1 . 1.453(4) yes
O1 B2 . 1.377(5) yes
O2 B1 . 1.479(4) yes
O3 B1 . 1.435(5) yes
O3 B2 5 1.361(5) yes
O4 B2 . 1.369(5) yes
O5 B1 . 1.518(4) yes
O2 C1 . 1.432(4) ?
O4 H4 . 0.79(5) ?
N1 C2 . 1.481(5) ?
N1 H1A . 0.9000 ?
N1 H1B . 0.9000 ?
C1 C2 . 1.513(6) ?
C1 H1C . 0.9700 ?
C1 H1D . 0.9700 ?
C2 H2A . 0.9700 ?
C2 H2B . 0.9700 ?

loop_
_geom_hbond_atom_site_label_D
_geom_hbond_atom_site_label_H
_geom_hbond_atom_site_label_A
_geom_hbond_site_symmetry_A
_geom_hbond_distance_DH
_geom_hbond_distance_HA
_geom_hbond_distance_DA
_geom_hbond_angle_DHA
O4 H4 O1 20_566 0.79(5) 2.03(5) 2.790(3) 161(5)
N1 H1B O1 22_565 0.90 2.33 3.175(4) 155.5
N1 H1A O4 2_554 0.90 2.31 3.151(4) 156.2
